data_4312375
loop_
_publ_author_name
'Evgeny V. Dikarev'
'Renee Y. Becker'
'Eric Block'
'Zhixing Shan'
'R. Curtis Haltiwanger'
'Marina A. Petrukhina'

_publ_section_title
;
 The First Coordination Complexes of Selenones: A Structural Comparison
 with Complexes of Sulfones
;
_journal_name_full 'Inorganic Chemistry'
_journal_page_first 7098
_journal_page_last 7105
_journal_paper_doi 10.1021/ic0302130
_journal_volume 42
_journal_year 2003
_chemical_formula_moiety 'Rh2 (O2 C C F3)4 ((C6 H5)2 Se O2)'
_chemical_formula_sum 'C20 H10 F12 O10 Rh2 Se'
_chemical_formula_weight 923.06
_chemical_melting_point ?
_chemical_name_systematic
;
  Catena-(tetrakis(mu2-trifluoroacetato-O,O')-(mu2-diphenyl selenone-O,O')-
  di-rhodium(II,II))
;
_space_group_IT_number 60
_symmetry_cell_setting orthorhombic
_symmetry_space_group_name_Hall '-P 2n 2ab'
_symmetry_space_group_name_H-M 'P b c n'
_atom_sites_solution_hydrogens difmap
_atom_sites_solution_primary direct
_atom_sites_solution_secondary difmap
_audit_creation_method SHELXL-97
_cell_angle_alpha 90.00
_cell_angle_beta 90.00
_cell_angle_gamma 90.00
_cell_formula_units_Z 4
_cell_length_a 10.1378(6)
_cell_length_b 20.4656(12)
_cell_length_c 13.1423(8)
_cell_measurement_reflns_used 7404
_cell_measurement_temperature 173(2)
_cell_measurement_theta_max 28.22
_cell_measurement_theta_min 2.242
_cell_volume 2726.7(3)
_computing_cell_refinement 'SMART, SAINT'
_computing_data_collection SMART
_computing_data_reduction SAINT
_computing_molecular_graphics 'SHELXP-93 (Sheldrick, 1993)'
_computing_publication_material 'SHELXCIF-93 (Sheldrick, 1993)'
_computing_structure_refinement 'SHELXL-97 (Sheldrick, 1997)'
_computing_structure_solution 'SHELXS-97 (Sheldrick, 1990)'
_diffrn_ambient_temperature 173(2)
_diffrn_measured_fraction_theta_full 0.972
_diffrn_measured_fraction_theta_max 0.972
_diffrn_measurement_device_type 'Bruker Smart Apex CCD'
_diffrn_measurement_method '0.3 deg wide \w exposures'
_diffrn_radiation_monochromator graphite
_diffrn_radiation_source 'fine-focus sealed tube'
_diffrn_radiation_type MoK\a
_diffrn_radiation_wavelength 0.71073
_diffrn_reflns_av_R_equivalents 0.0290
_diffrn_reflns_av_sigmaI/netI 0.0197
_diffrn_reflns_limit_h_max 13
_diffrn_reflns_limit_h_min -13
_diffrn_reflns_limit_k_max 26
_diffrn_reflns_limit_k_min -26
_diffrn_reflns_limit_l_max 17
_diffrn_reflns_limit_l_min -17
_diffrn_reflns_number 22232
_diffrn_reflns_theta_full 28.27
_diffrn_reflns_theta_max 28.27
_diffrn_reflns_theta_min 1.99
_diffrn_standards_decay_% 0
_diffrn_standards_interval_count na
_diffrn_standards_interval_time na
_diffrn_standards_number none
_exptl_absorpt_coefficient_mu 2.680
_exptl_absorpt_correction_T_max 0.8557
_exptl_absorpt_correction_T_min 0.4627
_exptl_absorpt_correction_type 'multi-scan (SADABS)'
_exptl_crystal_colour dark-green
_exptl_crystal_density_diffrn 2.249
_exptl_crystal_density_meas ?
_exptl_crystal_density_method none
_exptl_crystal_description needle
_exptl_crystal_F_000 1768
_exptl_crystal_size_max 0.34
_exptl_crystal_size_mid 0.09
_exptl_crystal_size_min 0.06
_refine_diff_density_max 1.067
_refine_diff_density_min -0.895
_refine_diff_density_rms 0.121
_refine_ls_extinction_coef noref
_refine_ls_extinction_method none
_refine_ls_goodness_of_fit_ref 1.031
_refine_ls_hydrogen_treatment allref
_refine_ls_matrix_type full
_refine_ls_number_parameters 221
_refine_ls_number_reflns 3295
_refine_ls_number_restraints 6
_refine_ls_restrained_S_all 1.030
_refine_ls_R_factor_all 0.0340
_refine_ls_R_factor_gt 0.0300
_refine_ls_shift/su_max 0.001
_refine_ls_shift/su_mean 0.000
_refine_ls_structure_factor_coef Fsqd
_refine_ls_weighting_details 'calc w=1/[\s^2^(Fo^2^)+(0.0479P)^2^+4.9217P] where P=(Fo^2^+2Fc^2^)/3'
_refine_ls_weighting_scheme calc
_refine_ls_wR_factor_gt 0.0780
_refine_ls_wR_factor_ref 0.0806
_reflns_number_gt 2977
_reflns_number_total 3295
_reflns_threshold_expression >2sigma(I)
_cod_data_source_file ic0302130_7.cif
_cod_data_source_block '[Rh2(O2CCF3)4(Ph2SeO2)]_(4a)'
_cod_depositor_comments
;
The following automatic conversions were performed:
'_symmetry_cell_setting' value 'Orthorhombic' changed to 'orthorhombic'
according to '/home/adriana/struct/CIF-dictionaries/cif_core.dic'
dictionary named 'cif_core.dic' version 2.4.1 from 2010-06-29.

Automatic conversion script
Id: cif_fix_enum 1555 2011-01-17 13:19:09Z saulius 

The following automatic conversions were performed:

'_chemical_melting_point' value 'not measured' was changed to '?' -
the value is undefined or not given.

Automatic conversion script
Id: cif_fix_values 1569 2011-02-09 13:29:24Z adriana 

The following automatic conversions were performed:

'_exptl_crystal_density_meas' value 'not measured' was changed to '?'
- the value is perceived as not measured.

Automatic conversion script
Id: cif_fix_values 3008 2015-01-20 13:52:24Z robertas 
;
_cod_database_code 4312375

loop_
_symmetry_equiv_pos_as_xyz
'x, y, z'
'-x+1/2, -y+1/2, z+1/2'
'-x, y, -z+1/2'
'x+1/2, -y+1/2, -z'
'-x, -y, -z'
'x-1/2, y-1/2, -z-1/2'
'x, -y, z-1/2'
'-x-1/2, y-1/2, z'

loop_
_atom_site_label
_atom_site_type_symbol
_atom_site_fract_x
_atom_site_fract_y
_atom_site_fract_z
_atom_site_U_iso_or_equiv
_atom_site_adp_type
_atom_site_occupancy
_atom_site_symmetry_multiplicity
_atom_site_calc_flag
_atom_site_refinement_flags
_atom_site_disorder_assembly
_atom_site_disorder_group
Rh1 Rh 0.03362(2) 0.459045(10) 0.060236(15) 0.01649(8) Uani 1 1 d . . .
Se1 Se 0.0000 0.342185(18) 0.2500 0.01710(10) Uani 1 2 d S . .
O1 O -0.0433(2) 0.38951(10) -0.03385(16) 0.0227(4) Uani 1 1 d . . .
O2 O -0.1468(2) 0.46630(9) 0.12453(15) 0.0229(4) Uani 1 1 d . A .
O3 O 0.1060(2) 0.53283(9) 0.14734(15) 0.0233(4) Uani 1 1 d . . .
O4 O 0.2119(2) 0.45513(10) -0.01361(16) 0.0241(4) Uani 1 1 d . . .
O5 O 0.0987(2) 0.38310(10) 0.17508(14) 0.0214(4) Uani 1 1 d . . .
C1 C -0.0971(3) 0.41026(14) -0.1134(2) 0.0222(6) Uani 1 1 d . . .
C2 C -0.2267(3) 0.50592(14) 0.0863(2) 0.0226(6) Uani 1 1 d . . .
C5 C 0.1145(3) 0.28870(13) 0.3296(2) 0.0219(6) Uani 1 1 d . . .
C6 C 0.0625(4) 0.23625(15) 0.3823(2) 0.0293(6) Uani 1 1 d . . .
C7 C 0.1467(4) 0.20130(17) 0.4452(2) 0.0371(8) Uani 1 1 d . . .
C8 C 0.2765(4) 0.21956(18) 0.4546(3) 0.0401(9) Uani 1 1 d . . .
C9 C 0.3254(4) 0.27237(19) 0.4018(3) 0.0390(8) Uani 1 1 d . . .
C10 C 0.2444(3) 0.30813(17) 0.3373(2) 0.0291(6) Uani 1 1 d . . .
H6 H -0.023(4) 0.226(2) 0.374(3) 0.041(11) Uiso 1 1 d . . .
H7 H 0.112(5) 0.165(2) 0.476(4) 0.065(15) Uiso 1 1 d . . .
H8 H 0.332(4) 0.194(2) 0.496(4) 0.053(12) Uiso 1 1 d . . .
H9 H 0.407(4) 0.2813(19) 0.410(3) 0.034(10) Uiso 1 1 d . . .
H10 H 0.276(4) 0.3435(18) 0.302(3) 0.034(10) Uiso 1 1 d . . .
C3 C -0.1669(4) 0.35859(16) -0.1783(2) 0.0326(7) Uani 1 1 d . . .
F1 F -0.2949(2) 0.35867(13) -0.1574(2) 0.0599(7) Uani 1 1 d . . .
F2 F -0.1533(3) 0.37135(11) -0.27674(15) 0.0476(6) Uani 1 1 d . . .
F3 F -0.1219(3) 0.29900(10) -0.16167(17) 0.0543(7) Uani 1 1 d . . .
C4 C -0.3648(3) 0.50382(17) 0.1352(2) 0.0308(7) Uani 1 1 d D A 1
F4 F -0.4456(5) 0.5486(2) 0.1008(4) 0.0408(11) Uiso 0.50 1 d PD A 1
F5 F -0.4230(6) 0.4465(3) 0.1107(5) 0.0461(14) Uiso 0.50 1 d PD A 1
F6 F -0.3560(5) 0.5082(3) 0.2362(3) 0.0427(11) Uiso 0.50 1 d PD A 1
F4X F -0.4236(5) 0.5611(2) 0.1340(4) 0.0427(11) Uiso 0.50 1 d PD A 2
F5X F -0.4383(6) 0.4601(3) 0.0837(5) 0.0519(15) Uiso 0.50 1 d PD A 2
F6X F -0.3593(5) 0.4810(3) 0.2312(3) 0.0373(10) Uiso 0.50 1 d PD A 2

loop_
_atom_site_aniso_label
_atom_site_aniso_U_11
_atom_site_aniso_U_22
_atom_site_aniso_U_33
_atom_site_aniso_U_23
_atom_site_aniso_U_13
_atom_site_aniso_U_12
Rh1 0.02025(13) 0.01771(13) 0.01151(12) 0.00131(7) 0.00072(7) -0.00011(7)
Se1 0.02207(19) 0.01687(18) 0.01235(18) 0.000 -0.00093(13) 0.000
O1 0.0297(11) 0.0209(10) 0.0174(9) 0.0012(8) -0.0013(8) -0.0021(8)
O2 0.0237(10) 0.0272(10) 0.0179(10) 0.0034(8) 0.0052(8) 0.0014(8)
O3 0.0293(11) 0.0234(10) 0.0172(10) 0.0004(7) -0.0035(8) -0.0026(8)
O4 0.0232(10) 0.0275(11) 0.0215(10) 0.0042(8) 0.0041(8) 0.0034(8)
O5 0.0236(10) 0.0240(10) 0.0166(9) 0.0045(8) 0.0003(7) -0.0001(8)
C1 0.0262(14) 0.0248(14) 0.0156(12) -0.0024(10) 0.0024(10) -0.0033(11)
C2 0.0249(14) 0.0264(14) 0.0165(12) -0.0027(11) 0.0022(10) -0.0018(11)
C5 0.0286(14) 0.0207(13) 0.0163(13) -0.0016(10) -0.0036(10) 0.0064(11)
C6 0.0377(18) 0.0260(15) 0.0243(15) 0.0012(12) -0.0021(13) 0.0003(13)
C7 0.062(2) 0.0257(16) 0.0237(16) 0.0021(12) -0.0001(15) 0.0132(16)
C8 0.057(2) 0.0364(18) 0.0265(16) -0.0053(14) -0.0136(16) 0.0232(17)
C9 0.0361(19) 0.045(2) 0.0355(19) -0.0067(15) -0.0123(15) 0.0133(16)
C10 0.0278(15) 0.0316(16) 0.0277(16) -0.0008(13) -0.0057(12) 0.0029(13)
C3 0.0444(19) 0.0300(16) 0.0234(15) -0.0010(12) -0.0067(13) -0.0099(14)
F1 0.0432(13) 0.0713(17) 0.0653(16) -0.0131(13) -0.0025(12) -0.0279(12)
F2 0.0798(17) 0.0442(12) 0.0189(9) -0.0040(8) -0.0100(10) -0.0181(12)
F3 0.094(2) 0.0239(10) 0.0451(13) -0.0049(9) -0.0231(13) -0.0055(11)
C4 0.0256(14) 0.0394(17) 0.0275(15) 0.0063(13) 0.0086(12) 0.0010(13)

loop_
_atom_type_symbol
_atom_type_description
_atom_type_scat_dispersion_real
_atom_type_scat_dispersion_imag
_atom_type_scat_source
C C 0.0033 0.0016 'International Tables Vol C Tables 4.2.6.8 and 6.1.1.4'
H H 0.0000 0.0000 'International Tables Vol C Tables 4.2.6.8 and 6.1.1.4'
O O 0.0106 0.0060 'International Tables Vol C Tables 4.2.6.8 and 6.1.1.4'
F F 0.0171 0.0103 'International Tables Vol C Tables 4.2.6.8 and 6.1.1.4'
Se Se -0.0929 2.2259 'International Tables Vol C Tables 4.2.6.8 and 6.1.1.4'
Rh Rh -1.1178 0.9187 'International Tables Vol C Tables 4.2.6.8 and 6.1.1.4'

loop_
_geom_angle_atom_site_label_1
_geom_angle_atom_site_label_2
_geom_angle_atom_site_label_3
_geom_angle
_geom_angle_site_symmetry_1
_geom_angle_site_symmetry_3
_geom_angle_publ_flag
O2 Rh1 O3 92.11(9) . . y
O2 Rh1 O1 87.63(8) . . y
O3 Rh1 O1 176.22(8) . . y
O2 Rh1 O4 176.04(8) . . y
O3 Rh1 O4 88.69(9) . . y
O1 Rh1 O4 91.31(8) . . y
O2 Rh1 O5 92.05(8) . . y
O3 Rh1 O5 91.67(8) . . y
O1 Rh1 O5 92.10(8) . . y
O4 Rh1 O5 91.81(8) . . y
O2 Rh1 Rh1 88.14(6) . 5_565 n
O3 Rh1 Rh1 87.44(6) . 5_565 n
O1 Rh1 Rh1 88.79(6) . 5_565 n
O4 Rh1 Rh1 88.02(6) . 5_565 n
O5 Rh1 Rh1 179.10(5) . 5_565 n
O5 Se1 O5 118.38(14) . 3 y
O5 Se1 C5 109.65(11) . 3 y
O5 Se1 C5 104.56(12) 3 3 n
O5 Se1 C5 104.56(12) . . y
O5 Se1 C5 109.65(11) 3 . n
C5 Se1 C5 109.98(17) 3 . y
C1 O1 Rh1 115.81(18) . . n
C2 O2 Rh1 117.76(18) . . n
C1 O3 Rh1 117.69(18) 5_565 . n
C2 O4 Rh1 116.16(19) 5_565 . n
Se1 O5 Rh1 125.05(11) . . y
O3 C1 O1 130.2(3) 5_565 . n
O3 C1 C3 114.2(3) 5_565 . n
O1 C1 C3 115.6(3) . . n
O2 C2 O4 129.9(3) . 5_565 n
O2 C2 C4 113.8(3) . . n
O4 C2 C4 116.4(3) 5_565 . n
C10 C5 C6 123.5(3) . . n
C10 C5 Se1 117.1(2) . . n
C6 C5 Se1 119.2(2) . . n
C5 C6 C7 117.6(3) . . n
C5 C6 H6 120(3) . . n
C7 C6 H6 123(3) . . n
C8 C7 C6 120.2(4) . . n
C8 C7 H7 123(3) . . n
C6 C7 H7 117(3) . . n
C7 C8 C9 120.8(3) . . n
C7 C8 H8 118(3) . . n
C9 C8 H8 121(3) . . n
C8 C9 C10 120.6(4) . . n
C8 C9 H9 117(3) . . n
C10 C9 H9 123(3) . . n
C5 C10 C9 117.2(3) . . n
C5 C10 H10 122(2) . . n
C9 C10 H10 121(3) . . n
F3 C3 F1 107.8(3) . . n
F3 C3 F2 107.9(3) . . n
F1 C3 F2 107.6(3) . . n
F3 C3 C1 112.7(3) . . n
F1 C3 C1 109.6(3) . . n
F2 C3 C1 111.1(3) . . n
F4 C4 F6 109.8(4) . . n
F4 C4 F5 104.6(4) . . n
F6 C4 F5 108.9(4) . . n
F4 C4 C2 113.9(3) . . n
F6 C4 C2 110.6(3) . . n
F5 C4 C2 108.7(3) . . n

loop_
_geom_bond_atom_site_label_1
_geom_bond_atom_site_label_2
_geom_bond_distance
_geom_bond_site_symmetry_2
_geom_bond_publ_flag
Rh1 O2 2.021(2) . y
Rh1 O3 2.032(2) . y
Rh1 O1 2.040(2) . y
Rh1 O4 2.053(2) . y
Rh1 O5 2.2649(19) . y
Rh1 Rh1 2.4045(4) 5_565 y
Se1 O5 1.6349(19) . y
Se1 O5 1.6349(19) 3 n
Se1 C5 1.908(3) 3 n
Se1 C5 1.908(3) . y
O1 C1 1.253(4) . n
O2 C2 1.251(4) . n
O3 C1 1.251(3) 5_565 n
O4 C2 1.254(4) 5_565 n
C1 O3 1.251(3) 5_565 n
C1 C3 1.532(4) . n
C2 O4 1.254(4) 5_565 n
C2 C4 1.541(4) . n
C5 C10 1.379(4) . n
C5 C6 1.382(4) . n
C6 C7 1.387(5) . n
C6 H6 0.90(4) . n
C7 C8 1.374(6) . n
C7 H7 0.92(5) . n
C8 C9 1.377(6) . n
C8 H8 0.94(5) . n
C9 C10 1.389(5) . n
C9 H9 0.86(4) . n
C10 H10 0.91(4) . n
C3 F3 1.321(4) . n
C3 F1 1.327(4) . n
C3 F2 1.327(4) . n
C4 F4 1.310(6) . n
C4 F6 1.334(6) . n
C4 F5 1.352(6) . n
